data_2234304
loop_
_publ_author_name
'Ee, Gwendoline Cheng Lian'
'Teh, Soek Sin'
'Kwong, Huey Chong'
'Mohamed Tahir, Mohamed Ibrahim'
'Mah, Siau Hui'

_publ_section_title
;
 <i>rac</i>-[3-Hydroxy-6,9-dimethyl-6-(4-methylpent-3-en-1-yl)-6a,7,8,9,10,10a-hexahydro-6<i>H</i>-1,9-epoxybenzo[<i>c</i>]chromen-4-yl](phenyl)methanone
;
_journal_coeditor_code KP2392
_journal_issue 4
_journal_name_full 'Acta Crystallographica Section E'
_journal_page_first o1091
_journal_page_last o1092
_journal_paper_doi 10.1107/S1600536812010756
_journal_volume 68
_journal_year 2012
_chemical_formula_iupac 'C28 H32 O4'
_chemical_formula_moiety 'C28 H32 O4'
_chemical_formula_sum 'C28 H32 O4'
_chemical_formula_weight 432.56
_chemical_melting_point 483
_chemical_name_systematic
;
<i>rac</i>-[3-Hydroxy-6,9-dimethyl-6-(4-methylpent-3-en-1-yl)-6a,7,8,9,10,10a-
hexahydro-6<i>H</i>-1,9-epoxybenzo[<i>c</i>]chromen-4-yl](phenyl)methanone
;
_space_group_IT_number 2
_symmetry_cell_setting triclinic
_symmetry_space_group_name_Hall '-P 1'
_symmetry_space_group_name_H-M 'P -1'
_atom_sites_solution_hydrogens geom
_atom_sites_solution_primary direct
_cell_angle_alpha 98.410(5)
_cell_angle_beta 94.425(5)
_cell_angle_gamma 94.200(5)
_cell_formula_units_Z 2
_cell_length_a 6.2022(4)
_cell_length_b 7.5220(4)
_cell_length_c 24.7673(15)
_cell_measurement_reflns_used 4627
_cell_measurement_temperature 150
_cell_measurement_theta_max 71
_cell_measurement_theta_min 4
_cell_volume 1135.44(12)
_computing_cell_refinement 'CrysAlis CCD (Oxford Diffraction, 2006)'
_computing_data_collection 'CrysAlis CCD (Oxford Diffraction, 2006)'
_computing_data_reduction 'CrysAlis RED (Oxford Diffraction, 2006)'
_computing_molecular_graphics 'Mercury (Macrae <i>et al.</i>, 2006)'
_computing_publication_material 'CRYSTALS (Betteridge <i>et al.</i>, 2003)'
_computing_structure_refinement 'CRYSTALS (Betteridge <i>et al.</i>, 2003)'
_computing_structure_solution 'SIR92 (Altomare <i>et al.</i>, 1994)'
_diffrn_ambient_temperature 150
_diffrn_measured_fraction_theta_full 0.995
_diffrn_measured_fraction_theta_max 0.981
_diffrn_measurement_device 'Oxford Diffraction Gemini'
_diffrn_measurement_device_type 'Oxford Diffraction Gemin area-detector'
_diffrn_measurement_method \w/2\q
_diffrn_radiation_monochromator graphite
_diffrn_radiation_type 'Cu K\a'
_diffrn_radiation_wavelength 1.54180
_diffrn_reflns_av_R_equivalents 0.034
_diffrn_reflns_limit_h_max 7
_diffrn_reflns_limit_h_min -7
_diffrn_reflns_limit_k_max 9
_diffrn_reflns_limit_k_min -9
_diffrn_reflns_limit_l_max 30
_diffrn_reflns_limit_l_min -30
_diffrn_reflns_number 15011
_diffrn_reflns_theta_full 67.678
_diffrn_reflns_theta_max 71.240
_diffrn_reflns_theta_min 3.622
_diffrn_standards_number 0
_exptl_absorpt_coefficient_mu 0.661
_exptl_absorpt_correction_T_max 0.9675
_exptl_absorpt_correction_T_min 0.9422
_exptl_absorpt_correction_type multi-scan
_exptl_absorpt_process_details
;
(CrysAlis PRO; Oxford Diffraction, 2006)
;
_exptl_crystal_colour yellow
_exptl_crystal_density_diffrn 1.265
_exptl_crystal_density_method 'not measured'
_exptl_crystal_description needle
_exptl_crystal_F_000 464
_exptl_crystal_size_max 0.290
_exptl_crystal_size_mid 0.090
_exptl_crystal_size_min 0.050
_refine_diff_density_max 0.39
_refine_diff_density_min -0.34
_refine_ls_extinction_method None
_refine_ls_goodness_of_fit_ref 0.9960
_refine_ls_hydrogen_treatment constr
_refine_ls_matrix_type full
_refine_ls_number_parameters 289
_refine_ls_number_reflns 4321
_refine_ls_number_restraints 0
_refine_ls_R_factor_all 0.0619
_refine_ls_R_factor_gt 0.0461
_refine_ls_shift/su_max 0.0004694
_refine_ls_shift/su_mean 0.0002104
_refine_ls_structure_factor_coef Fsqd
_refine_ls_weighting_details
;
Method= Modified Sheldrick
w=1/[\s^2^(F^2^) + ( 0.05P)^2^ + 0.61P], where P=(max(Fo^2^,0) + 2Fc^2^)/3
;
_refine_ls_weighting_scheme calc
_refine_ls_wR_factor_all 0.1168
_refine_ls_wR_factor_gt 0.1054
_refine_ls_wR_factor_ref 0.1165
_reflns_number_gt 3423
_reflns_number_total 4340
_reflns_threshold_expression I>2\s(I)
_cod_data_source_file kp2392.cif
_cod_data_source_block I
_cod_original_cell_volume 1135.43(12)
_cod_original_sg_symbol_H-M 'P -1 '
_cod_database_code 2234304
_cod_database_fobs_code 2234304

loop_
_symmetry_equiv_pos_as_xyz
x,y,z
-x,-y,-z

loop_
_atom_site_type_symbol
_atom_site_label
_atom_site_fract_x
_atom_site_fract_y
_atom_site_fract_z
_atom_site_U_iso_or_equiv
_atom_site_adp_type
_atom_site_occupancy
O O1 1.3916(2) 0.62936(17) 0.77877(5) 0.0320 Uani 1.0000
C C2 1.2067(3) 0.5510(2) 0.76653(7) 0.0250 Uani 1.0000
C C3 1.1384(3) 0.4954(2) 0.70701(7) 0.0263 Uani 1.0000
C C4 0.9367(3) 0.5313(2) 0.68404(8) 0.0291 Uani 1.0000
C C5 0.8872(3) 0.4939(3) 0.62773(8) 0.0365 Uani 1.0000
C C6 1.0351(4) 0.4162(3) 0.59461(8) 0.0431 Uani 1.0000
C C7 1.2346(4) 0.3778(3) 0.61725(9) 0.0447 Uani 1.0000
C C8 1.2880(3) 0.4204(3) 0.67332(8) 0.0355 Uani 1.0000
C C9 1.0615(3) 0.5227(2) 0.80880(7) 0.0235 Uani 1.0000
C C10 1.1140(3) 0.6170(2) 0.86326(7) 0.0255 Uani 1.0000
O O11 1.2907(2) 0.73655(17) 0.87537(5) 0.0336 Uani 1.0000
C C12 0.9944(3) 0.5844(2) 0.90629(7) 0.0267 Uani 1.0000
C C13 0.8146(3) 0.4582(2) 0.89609(7) 0.0239 Uani 1.0000
O O14 0.7243(2) 0.40329(16) 0.93968(5) 0.0282 Uani 1.0000
C C15 0.5848(3) 0.2316(2) 0.92940(7) 0.0255 Uani 1.0000
C C16 0.7221(3) 0.0698(2) 0.91977(7) 0.0263 Uani 1.0000
C C17 0.8289(3) 0.0419(2) 0.86545(7) 0.0251 Uani 1.0000
C C18 0.6761(3) 0.0648(2) 0.81520(7) 0.0224 Uani 1.0000
C C19 0.7858(3) 0.0839(2) 0.76156(7) 0.0235 Uani 1.0000
O O20 0.82634(19) 0.27776(16) 0.75412(5) 0.0252 Uani 1.0000
C C21 0.8751(3) 0.3983(2) 0.80136(7) 0.0220 Uani 1.0000
C C22 0.7405(3) 0.3818(2) 0.84248(7) 0.0222 Uani 1.0000
C C23 0.5588(3) 0.2361(2) 0.82988(7) 0.0217 Uani 1.0000
C C24 0.4288(3) 0.2301(2) 0.87914(7) 0.0252 Uani 1.0000
C C25 0.6276(3) 0.0004(2) 0.71244(7) 0.0263 Uani 1.0000
C C26 0.6933(3) 0.0294(3) 0.65592(8) 0.0363 Uani 1.0000
C C27 0.5303(3) -0.0667(3) 0.61092(8) 0.0320 Uani 1.0000
C C28 0.5695(3) -0.1476(3) 0.56176(7) 0.0294 Uani 1.0000
C C29 0.3899(3) -0.2423(3) 0.52118(8) 0.0404 Uani 1.0000
C C30 0.7924(3) -0.1539(3) 0.54199(9) 0.0430 Uani 1.0000
C C31 1.0059(3) 0.0067(3) 0.75961(8) 0.0304 Uani 1.0000
C C32 0.4671(3) 0.2328(3) 0.98082(8) 0.0319 Uani 1.0000
H H41 0.8314 0.5832 0.7073 0.0367 Uiso 1.0000
H H51 0.7488 0.5234 0.6122 0.0454 Uiso 1.0000
H H61 0.9999 0.3875 0.5557 0.0533 Uiso 1.0000
H H71 1.3367 0.3232 0.5942 0.0547 Uiso 1.0000
H H81 1.4295 0.3981 0.6891 0.0457 Uiso 1.0000
H H121 1.0361 0.6440 0.9423 0.0345 Uiso 1.0000
H H161 0.8374 0.0796 0.9503 0.0335 Uiso 1.0000
H H162 0.6217 -0.0382 0.9209 0.0328 Uiso 1.0000
H H171 0.9603 0.1294 0.8679 0.0317 Uiso 1.0000
H H172 0.8805 -0.0812 0.8599 0.0324 Uiso 1.0000
H H181 0.5662 -0.0425 0.8070 0.0291 Uiso 1.0000
H H231 0.4619 0.2584 0.7977 0.0269 Uiso 1.0000
H H241 0.3411 0.3350 0.8846 0.0319 Uiso 1.0000
H H242 0.3299 0.1190 0.8740 0.0317 Uiso 1.0000
H H251 0.6091 -0.1324 0.7137 0.0342 Uiso 1.0000
H H252 0.4852 0.0508 0.7176 0.0341 Uiso 1.0000
H H261 0.8365 -0.0145 0.6505 0.0461 Uiso 1.0000
H H262 0.7055 0.1603 0.6535 0.0467 Uiso 1.0000
H H271 0.3814 -0.0696 0.6200 0.0408 Uiso 1.0000
H H291 0.3915 -0.1929 0.4867 0.0632 Uiso 1.0000
H H292 0.4065 -0.3713 0.5141 0.0633 Uiso 1.0000
H H293 0.2496 -0.2260 0.5358 0.0628 Uiso 1.0000
H H301 0.7949 -0.1071 0.5070 0.0677 Uiso 1.0000
H H302 0.8301 -0.2777 0.5363 0.0685 Uiso 1.0000
H H303 0.9008 -0.0786 0.5679 0.0685 Uiso 1.0000
H H311 1.0584 0.0141 0.7238 0.0482 Uiso 1.0000
H H312 1.1094 0.0772 0.7879 0.0485 Uiso 1.0000
H H313 0.9902 -0.1190 0.7658 0.0489 Uiso 1.0000
H H323 0.3689 0.1245 0.9770 0.0491 Uiso 1.0000
H H322 0.5668 0.2357 1.0134 0.0499 Uiso 1.0000
H H321 0.3815 0.3378 0.9856 0.0494 Uiso 1.0000
H H111 1.3748 0.7225 0.8486 0.0530 Uiso 1.0000

loop_
_atom_site_aniso_label
_atom_site_aniso_U_11
_atom_site_aniso_U_22
_atom_site_aniso_U_33
_atom_site_aniso_U_12
_atom_site_aniso_U_13
_atom_site_aniso_U_23
O1 0.0270(7) 0.0331(7) 0.0343(7) -0.0087(6) 0.0017(5) 0.0060(6)
C2 0.0252(9) 0.0171(9) 0.0327(10) -0.0010(7) 0.0009(7) 0.0060(7)
C3 0.0282(9) 0.0220(9) 0.0289(9) -0.0045(7) 0.0043(7) 0.0067(7)
C4 0.0316(10) 0.0255(10) 0.0307(10) -0.0008(8) 0.0052(8) 0.0064(8)
C5 0.0369(11) 0.0391(12) 0.0333(11) -0.0020(9) -0.0017(8) 0.0103(9)
C6 0.0479(13) 0.0531(14) 0.0259(10) -0.0068(11) 0.0022(9) 0.0043(9)
C7 0.0419(12) 0.0568(14) 0.0341(11) 0.0006(10) 0.0143(9) -0.0010(10)
C8 0.0297(10) 0.0410(12) 0.0356(11) 0.0000(9) 0.0073(8) 0.0046(9)
C9 0.0252(9) 0.0196(9) 0.0257(9) 0.0003(7) 0.0007(7) 0.0045(7)
C10 0.0263(9) 0.0182(9) 0.0308(10) -0.0024(7) -0.0020(7) 0.0047(7)
O11 0.0342(7) 0.0309(7) 0.0319(7) -0.0133(6) -0.0005(6) 0.0020(6)
C12 0.0331(10) 0.0213(9) 0.0233(9) -0.0015(8) -0.0005(7) -0.0012(7)
C13 0.0263(9) 0.0201(9) 0.0254(9) 0.0025(7) 0.0052(7) 0.0020(7)
O14 0.0326(7) 0.0272(7) 0.0227(6) -0.0052(5) 0.0049(5) -0.0005(5)
C15 0.0246(9) 0.0251(9) 0.0256(9) -0.0033(7) 0.0036(7) 0.0024(7)
C16 0.0254(9) 0.0280(10) 0.0257(9) -0.0002(7) -0.0001(7) 0.0071(7)
C17 0.0241(9) 0.0220(9) 0.0295(9) 0.0022(7) 0.0025(7) 0.0050(7)
C18 0.0211(8) 0.0197(9) 0.0254(9) -0.0023(7) 0.0034(7) 0.0014(7)
C19 0.0224(9) 0.0199(9) 0.0264(9) -0.0036(7) 0.0031(7) 0.0003(7)
O20 0.0300(7) 0.0226(6) 0.0213(6) -0.0055(5) 0.0033(5) 0.0009(5)
C21 0.0234(8) 0.0189(9) 0.0228(9) 0.0008(7) -0.0009(7) 0.0025(7)
C22 0.0224(8) 0.0188(9) 0.0254(9) 0.0026(7) 0.0010(7) 0.0035(7)
C23 0.0191(8) 0.0231(9) 0.0228(9) 0.0004(7) 0.0006(7) 0.0039(7)
C24 0.0220(9) 0.0269(9) 0.0266(9) 0.0012(7) 0.0033(7) 0.0037(7)
C25 0.0247(9) 0.0247(9) 0.0270(9) -0.0038(7) 0.0030(7) -0.0013(7)
C26 0.0315(10) 0.0470(13) 0.0264(10) -0.0084(9) 0.0046(8) -0.0027(9)
C27 0.0267(9) 0.0387(11) 0.0291(10) -0.0007(8) 0.0037(8) 0.0011(8)
C28 0.0323(10) 0.0303(10) 0.0254(9) 0.0032(8) 0.0012(8) 0.0040(8)
C29 0.0416(12) 0.0440(13) 0.0321(11) 0.0039(10) -0.0013(9) -0.0041(9)
C30 0.0398(12) 0.0566(14) 0.0316(11) 0.0061(10) 0.0092(9) -0.0002(10)
C31 0.0249(9) 0.0349(11) 0.0296(10) 0.0009(8) 0.0043(7) -0.0015(8)
C32 0.0332(10) 0.0350(11) 0.0277(10) -0.0017(8) 0.0076(8) 0.0050(8)

loop_
_atom_type_symbol
_atom_type_scat_Cromer_Mann_a1
_atom_type_scat_Cromer_Mann_a2
_atom_type_scat_Cromer_Mann_a3
_atom_type_scat_Cromer_Mann_a4
_atom_type_scat_Cromer_Mann_b1
_atom_type_scat_Cromer_Mann_b2
_atom_type_scat_Cromer_Mann_b3
_atom_type_scat_Cromer_Mann_b4
_atom_type_scat_Cromer_Mann_c
_atom_type_scat_dispersion_real
_atom_type_scat_dispersion_imag
_atom_type_scat_source
C 2.3100 1.0200 1.5886 0.8650 20.8439 10.2075 0.5687 51.6512 0.2156 0.0181 0.0091 'International Tables Vol C 4.2.6.8 and 6.1.1.4'
H 0.4930 0.3229 0.1402 0.0408 10.5109 26.1257 3.1424 57.7998 0.0030 0.0000 0.0000 'International Tables Vol C 4.2.6.8 and 6.1.1.4'
O 3.0485 2.2868 1.5463 0.8670 13.2771 5.7011 0.3239 32.9089 0.2508 0.0492 0.0322 'International Tables Vol C 4.2.6.8 and 6.1.1.4'

loop_
_geom_angle_atom_site_label_1
_geom_angle_atom_site_label_2
_geom_angle_atom_site_label_3
_geom_angle
_geom_angle_publ_flag
O1 C2 C3 116.89(16) no
O1 C2 C9 120.99(16) no
C3 C2 C9 122.07(15) no
C2 C3 C4 121.53(16) no
C2 C3 C8 118.50(16) no
C4 C3 C8 119.73(17) no
C3 C4 C5 119.91(18) no
C3 C4 H41 120.2 no
C5 C4 H41 119.9 no
C4 C5 C6 120.00(19) no
C4 C5 H51 119.1 no
C6 C5 H51 120.9 no
C5 C6 C7 120.37(19) no
C5 C6 H61 120.2 no
C7 C6 H61 119.4 no
C6 C7 C8 119.9(2) no
C6 C7 H71 120.2 no
C8 C7 H71 119.9 no
C3 C8 C7 120.02(19) no
C3 C8 H81 119.9 no
C7 C8 H81 120.1 no
C2 C9 C10 119.22(15) no
C2 C9 C21 124.97(16) no
C10 C9 C21 115.68(15) no
C9 C10 O11 120.83(16) no
C9 C10 C12 122.15(16) no
O11 C10 C12 116.94(16) no
C10 O11 H111 109.2 no
C10 C12 C13 119.00(16) no
C10 C12 H121 120.7 no
C13 C12 H121 120.2 no
C12 C13 O14 118.03(15) no
C12 C13 C22 120.50(16) no
O14 C13 C22 121.31(16) no
C13 O14 C15 117.10(13) no
O14 C15 C16 110.88(14) no
O14 C15 C24 109.24(14) no
C16 C15 C24 108.97(14) no
O14 C15 C32 103.92(14) no
C16 C15 C32 112.01(15) no
C24 C15 C32 111.74(15) no
C15 C16 C17 116.82(14) no
C15 C16 H161 109.1 no
C17 C16 H161 108.3 no
C15 C16 H162 105.6 no
C17 C16 H162 108.1 no
H161 C16 H162 108.7 no
C16 C17 C18 113.52(14) no
C16 C17 H171 109.4 no
C18 C17 H171 108.8 no
C16 C17 H172 108.9 no
C18 C17 H172 109.1 no
H171 C17 H172 106.9 no
C17 C18 C19 116.21(14) no
C17 C18 C23 108.18(14) no
C19 C18 C23 106.99(13) no
C17 C18 H181 108.4 no
C19 C18 H181 107.7 no
C23 C18 H181 109.2 no
C18 C19 O20 111.90(13) no
C18 C19 C25 108.74(14) no
O20 C19 C25 104.37(13) no
C18 C19 C31 113.70(14) no
O20 C19 C31 105.61(13) no
C25 C19 C31 112.13(14) no
C19 O20 C21 115.62(12) no
C9 C21 O20 121.81(15) no
C9 C21 C22 122.22(16) no
O20 C21 C22 115.80(15) no
C13 C22 C21 118.67(16) no
C13 C22 C23 122.24(15) no
C21 C22 C23 116.14(15) no
C18 C23 C22 103.24(13) no
C18 C23 C24 112.94(14) no
C22 C23 C24 110.36(14) no
C18 C23 H231 110.6 no
C22 C23 H231 109.6 no
C24 C23 H231 109.9 no
C23 C24 C15 108.64(14) no
C23 C24 H241 110.7 no
C15 C24 H241 109.7 no
C23 C24 H242 110.5 no
C15 C24 H242 108.7 no
H241 C24 H242 108.4 no
C19 C25 C26 116.47(15) no
C19 C25 H251 106.8 no
C26 C25 H251 108.8 no
C19 C25 H252 107.8 no
C26 C25 H252 108.3 no
H251 C25 H252 108.4 no
C25 C26 C27 111.43(16) no
C25 C26 H261 109.8 no
C27 C26 H261 109.3 no
C25 C26 H262 109.7 no
C27 C26 H262 109.1 no
H261 C26 H262 107.4 no
C26 C27 C28 127.51(18) no
C26 C27 H271 114.7 no
C28 C27 H271 117.8 no
C27 C28 C29 121.68(18) no
C27 C28 C30 123.77(18) no
C29 C28 C30 114.55(17) no
C28 C29 H291 110.1 no
C28 C29 H292 110.3 no
H291 C29 H292 109.4 no
C28 C29 H293 109.9 no
H291 C29 H293 109.0 no
H292 C29 H293 108.0 no
C28 C30 H301 110.0 no
C28 C30 H302 109.5 no
H301 C30 H302 108.5 no
C28 C30 H303 111.4 no
H301 C30 H303 107.1 no
H302 C30 H303 110.3 no
C19 C31 H311 109.0 no
C19 C31 H312 109.6 no
H311 C31 H312 108.8 no
C19 C31 H313 109.2 no
H311 C31 H313 110.3 no
H312 C31 H313 109.9 no
C15 C32 H323 109.1 no
C15 C32 H322 112.2 no
H323 C32 H322 108.1 no
C15 C32 H321 109.6 no
H323 C32 H321 108.5 no
H322 C32 H321 109.3 no

loop_
_geom_bond_atom_site_label_1
_geom_bond_atom_site_label_2
_geom_bond_distance
_geom_bond_publ_flag
O1 C2 1.245(2) no
C2 C3 1.492(3) no
C2 C9 1.461(2) no
C3 C4 1.395(3) no
C3 C8 1.391(3) no
C4 C5 1.388(3) no
C4 H41 0.969 no
C5 C6 1.382(3) no
C5 H51 0.967 no
C6 C7 1.386(3) no
C6 H61 0.961 no
C7 C8 1.387(3) no
C7 H71 0.959 no
C8 H81 0.969 no
C9 C10 1.431(2) no
C9 C21 1.416(2) no
C10 O11 1.351(2) no
C10 C12 1.385(2) no
O11 H111 0.874 no
C12 C13 1.393(2) no
C12 H121 0.945 no
C13 O14 1.357(2) no
C13 C22 1.396(2) no
O14 C15 1.479(2) no
C15 C16 1.536(2) no
C15 C24 1.515(2) no
C15 C32 1.515(2) no
C16 C17 1.539(2) no
C16 H161 0.991 no
C16 H162 0.992 no
C17 C18 1.543(2) no
C17 H171 1.001 no
C17 H172 0.996 no
C18 C19 1.559(2) no
C18 C23 1.537(2) no
C18 H181 1.004 no
C19 O20 1.502(2) no
C19 C25 1.530(2) no
C19 C31 1.523(2) no
O20 C21 1.370(2) no
C21 C22 1.379(2) no
C22 C23 1.494(2) no
C23 C24 1.518(2) no
C23 H231 1.003 no
C24 H241 0.990 no
C24 H242 0.986 no
C25 C26 1.529(2) no
C25 H251 1.002 no
C25 H252 0.996 no
C26 C27 1.506(3) no
C26 H261 0.982 no
C26 H262 0.993 no
C27 C28 1.328(3) no
C27 H271 0.967 no
C28 C29 1.503(3) no
C28 C30 1.504(3) no
C29 H291 0.981 no
C29 H292 0.975 no
C29 H293 0.977 no
C30 H301 0.982 no
C30 H302 0.970 no
C30 H303 0.978 no
C31 H311 0.976 no
C31 H312 0.978 no
C31 H313 0.979 no
C32 H323 0.969 no
C32 H322 0.975 no
C32 H321 0.982 no

loop_
_geom_hbond_atom_site_label_D
_geom_hbond_atom_site_label_H
_geom_hbond_atom_site_label_A
_geom_hbond_site_symmetry_A
_geom_hbond_distance_DH
_geom_hbond_distance_HA
_geom_hbond_distance_DA
_geom_hbond_angle_DHA
_geom_hbond_publ_flag
C18 H181 O1 1_445 1.00 2.60 3.563(3) 162 yes
O11 H111 O1 . 0.87 1.78 2.551(3) 145 yes
